data_4515842
loop_
_publ_author_name
'Nongthombam, Geetmani Singh'
'Borah, Kasmika'
'Muinao, Thingreila'
'Silla, Yumnam'
'Pal, Mintu'
'Deka Boruah, Hari Prasanna'
'Boruah, Romesh Chandra'

_publ_section_title
;
 Synthesis of D-Ring Annulated Pyridosteroids from \b-Formyl Enamides and
 Their Biological Evaluations.
;
_journal_issue 1
_journal_name_full 'ACS combinatorial science'
_journal_page_first 11
_journal_page_last 27
_journal_paper_doi 10.1021/acscombsci.8b00140
_journal_volume 21
_journal_year 2019
_chemical_absolute_configuration unk
_chemical_formula_moiety 'C33 H39 N O4'
_chemical_formula_sum 'C33 H39 N O4'
_chemical_formula_weight 513.68
_space_group_crystal_system monoclinic
_space_group_IT_number 4
_space_group_name_Hall 'P 2yb'
_space_group_name_H-M_alt 'P 1 21 1'
_symmetry_Int_Tables_number 4
_atom_sites_solution_primary iterative
_audit_creation_date 2018-01-03
_audit_creation_method
;
Olex2 1.2
(compiled 2014.03.20 svn.r2914 for OlexSys, GUI svn.r4816)
;
_cell_angle_alpha 90
_cell_angle_beta 107.428(2)
_cell_angle_gamma 90
_cell_formula_units_Z 2
_cell_length_a 14.7787(6)
_cell_length_b 5.9377(2)
_cell_length_c 16.8849(7)
_cell_measurement_reflns_used 8799
_cell_measurement_temperature 100
_cell_measurement_theta_max 22.19
_cell_measurement_theta_min 2.51
_cell_volume 1413.66(10)
_computing_molecular_graphics 'Olex2 (Dolomanov et al., 2009)'
_computing_publication_material 'Olex2 (Dolomanov et al., 2009)'
_computing_structure_refinement 'olex2.refine (Bourhis et al., 2013)'
_computing_structure_solution 'olex2.solve (Bourhis et al., 2013)'
_diffrn_ambient_temperature 100
_diffrn_measured_fraction_theta_full 0.994
_diffrn_measured_fraction_theta_max 0.994
_diffrn_measurement_device_type 'Bruker APEX-II CCD'
_diffrn_measurement_method '\f and \w scans'
_diffrn_radiation_type 'Mo K\a'
_diffrn_radiation_wavelength 0.71073
_diffrn_reflns_av_R_equivalents 0.0538
_diffrn_reflns_av_unetI/netI 0.0393
_diffrn_reflns_limit_h_max 19
_diffrn_reflns_limit_h_min -19
_diffrn_reflns_limit_k_max 7
_diffrn_reflns_limit_k_min -7
_diffrn_reflns_limit_l_max 22
_diffrn_reflns_limit_l_min -22
_diffrn_reflns_number 47829
_diffrn_reflns_theta_full 28.7138
_diffrn_reflns_theta_max 28.71
_diffrn_reflns_theta_min 1.26
_diffrn_standards_number 0
_exptl_absorpt_coefficient_mu 0.078
_exptl_absorpt_correction_T_max 0.9884
_exptl_absorpt_correction_T_min 0.9784
_exptl_absorpt_correction_type multi-scan
_exptl_absorpt_process_details SADABS
_exptl_crystal_colour colourless
_exptl_crystal_density_diffrn 1.2067
_exptl_crystal_description BLOCK
_exptl_crystal_F_000 552.2625
_exptl_crystal_size_max 0.28
_exptl_crystal_size_mid 0.21
_exptl_crystal_size_min 0.15
_refine_diff_density_max 0.5181
_refine_diff_density_min -0.3321
_refine_diff_density_rms 0.0585
_refine_ls_abs_structure_details 'Flack, H. D. (1983). Acta Cryst. A39, 876-881.'
_refine_ls_abs_structure_Flack -0.0(14)
_refine_ls_d_res_high 0.7397
_refine_ls_d_res_low 16.1098
_refine_ls_goodness_of_fit_ref 1.0335
_refine_ls_hydrogen_treatment mixed
_refine_ls_matrix_type full
_refine_ls_number_constraints 62
_refine_ls_number_parameters 346
_refine_ls_number_reflns 7218
_refine_ls_number_restraints 0
_refine_ls_restrained_S_all 1.0335
_refine_ls_R_factor_all 0.0800
_refine_ls_R_factor_gt 0.0552
_refine_ls_shift/su_max 0.0000
_refine_ls_shift/su_mean 0.0000
_refine_ls_structure_factor_coef Fsqd
_refine_ls_weighting_details 'w=1/[\s^2^(Fo^2^)+(0.0770P)^2^+0.2600P] where P=(Fo^2^+2Fc^2^)/3'
_refine_ls_weighting_scheme calc
_refine_ls_wR_factor_gt 0.1371
_refine_ls_wR_factor_ref 0.1547
_reflns_Friedel_coverage 0.985
_reflns_limit_h_max 19
_reflns_limit_h_min -19
_reflns_limit_k_max 7
_reflns_limit_k_min -7
_reflns_limit_l_max 22
_reflns_limit_l_min -22
_reflns_number_gt 5339
_reflns_number_total 7218
_reflns_threshold_expression I>=2u(I)
_cod_data_source_file co8b00140_si_002.cif
_cod_data_source_block rcb
_cod_database_code 4515842
_olex2_refinement_description
;
1. Fixed Uiso
 At 1.2 times of:
  All C(H) groups, All C(H,H) groups
 At 1.5 times of:
  All C(H,H,H) groups
2.a Ternary CH refined with riding coordinates:
 C(H), C4(H4), C13(H13), C15(H15)
2.b Secondary CH2 refined with riding coordinates:
 C5(H5a,H5b), C8(H8a,H8b), C9(H9a,H9b), C11(H11a,H11b), C12(H12a,H12b),
 C17(H17a,H17b), C1a(H1aa,H1ab), C1j(H1ja,H1jb)
2.c Aromatic/amide H refined with riding coordinates:
 C1g(H1g), C1k(H1k), C1i(H1i), C1d(H1d), C1e(H1e), C1b(H1b), C7(H7)
2.d Idealised Me refined as rotating group:
 C16(H16a,H16b,H16c), C1c(H1ca,H1cb,H1cc), C1l(H1la,H1lb,H1lc), C1m(H1ma,H1mb,
 H1mc)
;

loop_
_space_group_symop_id
_space_group_symop_operation_xyz
1 x,y,z
2 -x,y+1/2,-z

loop_
_atom_site_label
_atom_site_type_symbol
_atom_site_fract_x
_atom_site_fract_y
_atom_site_fract_z
_atom_site_U_iso_or_equiv
_atom_site_adp_type
_atom_site_occupancy
_atom_site_refinement_flags_posn
N1 N 0.13327(12) 0.6606(3) 0.19752(11) 0.0397(4) Uani 1.000000 .
O O 0.44031(13) 1.0634(3) -0.31013(11) 0.0577(5) Uani 1.000000 .
C9 C 0.27793(15) 0.8955(3) -0.04590(13) 0.0336(4) Uani 1.000000 .
C5 C 0.37204(15) 1.1394(3) -0.11529(13) 0.0376(5) Uani 1.000000 .
C17 C 0.18672(15) 0.8133(4) 0.17397(13) 0.0370(5) Uani 1.000000 .
C28 C 0.08087(16) 0.4765(4) 0.30232(14) 0.0428(5) Uani 1.000000 .
C14 C 0.27763(14) 0.9807(4) 0.09820(12) 0.0333(4) Uani 1.000000 .
C11 C 0.18908(17) 0.7480(4) -0.05593(14) 0.0431(5) Uani 1.000000 .
O1 O 0.25638(14) 0.4868(4) 0.44482(11) 0.0664(6) Uani 1.000000 .
C13 C 0.18021(14) 0.8655(3) 0.08486(13) 0.0346(4) Uani 1.000000 .
C6 C 0.41542(16) 1.2293(4) -0.04118(14) 0.0415(5) Uani 1.000000 .
C7 C 0.38568(15) 1.1984(4) 0.03526(13) 0.0379(5) Uani 1.000000 .
C12 C 0.17548(16) 0.6671(4) 0.02632(14) 0.0415(5) Uani 1.000000 .
C16 C 0.25165(16) 0.9570(4) 0.22793(14) 0.0414(5) Uani 1.000000 .
C15 C 0.29521(17) 1.1159(4) 0.17959(13) 0.0426(5) Uani 1.000000 .
C4 C 0.40512(19) 1.1934(4) -0.18947(15) 0.0477(6) Uani 1.000000 .
C8 C 0.28885(14) 1.0849(3) 0.01901(12) 0.0332(4) Uani 1.000000 .
C10 C 0.28553(15) 0.9856(3) -0.13034(13) 0.0348(4) Uani 1.000000 .
C3 C 0.41606(17) 0.9846(4) -0.23719(14) 0.0475(6) Uani 1.000000 .
C18 C 0.09499(16) 1.0250(4) 0.05088(15) 0.0475(6) Uani 1.000000 .
C1 C 0.29909(19) 0.7820(4) -0.18355(14) 0.0433(5) Uani 1.000000 .
C23 C 0.21798(18) 0.7575(4) 0.33915(14) 0.0472(6) Uani 1.000000 .
C22 C 0.14747(16) 0.6355(4) 0.28000(13) 0.0412(5) Uani 1.000000 .
C2 C 0.32672(19) 0.8464(4) -0.26108(15) 0.0482(6) Uani 1.000000 .
C24 C 0.26776(19) 0.9266(4) 0.31218(15) 0.0490(6) Uani 1.000000 .
O2 O 0.49938(19) 0.7242(5) -0.32871(17) 0.0987(8) Uani 1.000000 .
O3 O 0.2737(3) 0.8457(4) 0.48274(14) 0.1120(11) Uani 1.000000 .
C19 C 0.19581(16) 1.1186(4) -0.17837(15) 0.0460(6) Uani 1.000000 .
C30 C -0.0055(2) 0.1255(5) 0.2780(2) 0.0658(8) Uani 1.000000 .
C29 C 0.05655(17) 0.2762(4) 0.25886(17) 0.0504(6) Uani 1.000000 .
C25 C 0.2492(2) 0.7061(5) 0.43011(16) 0.0601(7) Uani 1.000000 .
C33 C 0.03930(19) 0.5278(5) 0.36382(16) 0.0575(7) Uani 1.000000 .
C20 C 0.4842(2) 0.9226(7) -0.3484(2) 0.0743(10) Uani 1.000000 .
C31 C -0.0447(2) 0.1761(6) 0.3401(2) 0.0745(10) Uani 1.000000 .
C26 C 0.2887(3) 0.4098(7) 0.53087(19) 0.0919(12) Uani 1.000000 .
C32 C -0.0234(2) 0.3760(7) 0.3823(2) 0.0739(9) Uani 1.000000 .
C21 C 0.5091(3) 1.0365(8) -0.4180(2) 0.1042(15) Uani 1.000000 .
C27 C 0.2106(3) 0.3645(9) 0.5606(2) 0.1177(19) Uani 1.000000 .
H1g H 0.05330(19) 0.6631(5) 0.39261(16) 0.0691(8) Uiso 1.000000 R
H1k H -0.0511(2) 0.4105(7) 0.4235(2) 0.0887(11) Uiso 1.000000 R
H1i H -0.0857(2) 0.0746(6) 0.3535(2) 0.0894(12) Uiso 1.000000 R
H1d H -0.0205(2) -0.0092(5) 0.2489(2) 0.0790(9) Uiso 1.000000 R
H1e H 0.08224(17) 0.2424(4) 0.21627(17) 0.0605(7) Uiso 1.000000 R
H1b H 0.31096(19) 1.0171(4) 0.35032(15) 0.0588(7) Uiso 1.000000 R
H H 0.33251(15) 0.7956(3) -0.02409(13) 0.0404(5) Uiso 1.000000 R
H4 H 0.32391(14) 0.8576(4) 0.11190(12) 0.0399(5) Uiso 1.000000 R
H5a H 0.13350(17) 0.8333(4) -0.08620(14) 0.0517(6) Uiso 1.000000 R
H5b H 0.19312(17) 0.6173(4) -0.08916(14) 0.0517(6) Uiso 1.000000 R
H7 H 0.46846(16) 1.3184(4) -0.03676(14) 0.0498(6) Uiso 1.000000 R
H8a H 0.43301(15) 1.1082(4) 0.07472(13) 0.0455(6) Uiso 1.000000 R
H8b H 0.38368(15) 1.3445(4) 0.06036(13) 0.0455(6) Uiso 1.000000 R
H9a H 0.11450(16) 0.5929(4) 0.01534(14) 0.0498(6) Uiso 1.000000 R
H9b H 0.22451(16) 0.5589(4) 0.05238(14) 0.0498(6) Uiso 1.000000 R
H11a H 0.36232(17) 1.1389(4) 0.20689(13) 0.0511(6) Uiso 1.000000 R
H11b H 0.26303(17) 1.2602(4) 0.17028(13) 0.0511(6) Uiso 1.000000 R
H12a H 0.35978(19) 1.2939(4) -0.22617(15) 0.0572(7) Uiso 1.000000 R
H12b H 0.46553(19) 1.2711(4) -0.17086(15) 0.0572(7) Uiso 1.000000 R
H13 H 0.23883(14) 1.1971(3) -0.00223(12) 0.0399(5) Uiso 1.000000 R
H15 H 0.46832(17) 0.8932(4) -0.20277(14) 0.0570(7) Uiso 1.000000 R
H16a H 0.0382(2) 0.9527(13) 0.0544(11) 0.0713(9) Uiso 1.000000 GR
H16b H 0.1052(6) 1.1610(13) 0.0831(7) 0.0713(9) Uiso 1.000000 GR
H16c H 0.0885(8) 1.061(3) -0.0060(4) 0.0713(9) Uiso 1.000000 GR
H17a H 0.34783(19) 0.6844(4) -0.14919(14) 0.0520(6) Uiso 1.000000 R
H17b H 0.24048(19) 0.6966(4) -0.20059(14) 0.0520(6) Uiso 1.000000 R
H1aa H 0.27580(19) 0.9320(4) -0.29861(15) 0.0579(7) Uiso 1.000000 R
H1ab H 0.33651(19) 0.7110(4) -0.28964(15) 0.0579(7) Uiso 1.000000 R
H1ca H 0.1437(3) 1.0163(5) -0.1985(9) 0.0690(8) Uiso 1.000000 GR
H1cb H 0.1807(7) 1.227(2) -0.1420(3) 0.0690(8) Uiso 1.000000 GR
H1cc H 0.2074(4) 1.195(2) -0.2244(7) 0.0690(8) Uiso 1.000000 GR
H1ja H 0.3264(3) 0.2743(7) 0.53455(19) 0.1102(15) Uiso 1.000000 R
H1jb H 0.3284(3) 0.5245(7) 0.56520(19) 0.1102(15) Uiso 1.000000 R
H1la H 0.4522(3) 1.071(6) -0.4616(10) 0.156(2) Uiso 1.000000 GR
H1lb H 0.543(2) 1.173(3) -0.3981(6) 0.156(2) Uiso 1.000000 GR
H1lc H 0.548(2) 0.939(3) -0.4388(15) 0.156(2) Uiso 1.000000 GR
H1ma H 0.1692(15) 0.258(5) 0.5246(14) 0.177(3) Uiso 1.000000 GR
H1mb H 0.2331(4) 0.303(6) 0.6157(10) 0.177(3) Uiso 1.000000 GR
H1mc H 0.1766(16) 0.5015(13) 0.562(2) 0.177(3) Uiso 1.000000 GR

loop_
_atom_site_aniso_label
_atom_site_aniso_U_11
_atom_site_aniso_U_22
_atom_site_aniso_U_33
_atom_site_aniso_U_12
_atom_site_aniso_U_13
_atom_site_aniso_U_23
N1 0.0388(9) 0.0419(10) 0.0383(10) -0.0015(8) 0.0113(8) 0.0050(8)
O 0.0653(11) 0.0681(12) 0.0459(10) 0.0002(10) 0.0260(9) 0.0019(9)
C9 0.0374(11) 0.0271(9) 0.0343(10) 0.0001(8) 0.0075(8) 0.0007(8)
C5 0.0434(11) 0.0300(10) 0.0384(11) -0.0037(9) 0.0107(9) 0.0009(9)
C17 0.0350(11) 0.0380(11) 0.0366(11) 0.0021(9) 0.0087(9) 0.0002(9)
C28 0.0377(11) 0.0495(13) 0.0410(12) 0.0044(10) 0.0115(9) 0.0115(10)
C14 0.0319(10) 0.0296(9) 0.0352(10) -0.0000(8) 0.0052(8) 0.0008(8)
C11 0.0503(13) 0.0367(11) 0.0417(12) -0.0136(10) 0.0130(10) -0.0082(10)
O1 0.0743(12) 0.0723(13) 0.0433(10) -0.0085(11) 0.0032(9) 0.0184(10)
C13 0.0337(10) 0.0320(10) 0.0356(11) -0.0025(8) 0.0065(8) 0.0014(8)
C6 0.0418(11) 0.0397(12) 0.0424(12) -0.0092(9) 0.0115(10) -0.0002(10)
C7 0.0403(11) 0.0359(11) 0.0360(11) -0.0072(9) 0.0092(9) -0.0043(9)
C12 0.0446(12) 0.0356(11) 0.0441(12) -0.0118(10) 0.0129(10) -0.0021(9)
C16 0.0460(12) 0.0396(12) 0.0364(11) -0.0044(10) 0.0088(9) 0.0009(10)
C15 0.0498(13) 0.0387(12) 0.0364(11) -0.0092(10) 0.0085(10) -0.0029(10)
C4 0.0572(14) 0.0447(13) 0.0431(13) -0.0120(11) 0.0181(11) 0.0001(10)
C8 0.0333(10) 0.0291(10) 0.0342(10) -0.0004(8) 0.0054(8) -0.0011(8)
C10 0.0410(11) 0.0259(9) 0.0340(10) -0.0028(8) 0.0059(8) -0.0007(8)
C3 0.0531(14) 0.0538(14) 0.0369(12) 0.0052(12) 0.0154(10) 0.0075(11)
C18 0.0376(11) 0.0570(15) 0.0462(13) 0.0066(11) 0.0100(10) 0.0094(11)
C1 0.0622(14) 0.0292(10) 0.0384(12) -0.0044(10) 0.0149(11) -0.0022(9)
C23 0.0564(14) 0.0479(13) 0.0362(11) -0.0050(11) 0.0121(10) 0.0018(10)
C22 0.0437(12) 0.0433(12) 0.0375(11) 0.0018(10) 0.0135(9) 0.0027(10)
C2 0.0655(16) 0.0418(13) 0.0377(12) -0.0014(11) 0.0160(11) -0.0007(10)
C24 0.0580(14) 0.0468(14) 0.0388(12) -0.0096(11) 0.0092(10) -0.0038(10)
O2 0.0966(18) 0.114(2) 0.0849(17) 0.0412(18) 0.0253(13) -0.0026(17)
O3 0.197(3) 0.0825(18) 0.0442(12) -0.028(2) 0.0176(16) -0.0072(12)
C19 0.0473(13) 0.0397(12) 0.0448(12) 0.0037(10) 0.0042(10) 0.0043(10)
C30 0.0564(16) 0.0571(17) 0.081(2) -0.0073(13) 0.0156(15) 0.0191(16)
C29 0.0441(13) 0.0501(14) 0.0592(15) -0.0024(11) 0.0188(11) 0.0033(12)
C25 0.0735(18) 0.0639(18) 0.0399(14) -0.0161(15) 0.0124(13) -0.0022(13)
C33 0.0584(15) 0.0684(18) 0.0491(14) 0.0032(13) 0.0212(12) 0.0086(13)
C20 0.0530(17) 0.106(3) 0.0632(19) 0.0080(18) 0.0167(14) -0.0070(19)
C31 0.0555(17) 0.086(2) 0.084(2) -0.0074(17) 0.0234(16) 0.036(2)
C26 0.105(3) 0.103(3) 0.0506(18) -0.019(2) -0.0035(18) 0.0269(19)
C32 0.0610(18) 0.104(3) 0.0657(19) 0.0042(18) 0.0333(15) 0.026(2)
C21 0.088(2) 0.163(4) 0.081(2) -0.007(3) 0.055(2) -0.003(3)
C27 0.103(3) 0.196(5) 0.064(2) 0.054(3) 0.040(2) 0.058(3)

loop_
_atom_type_symbol
_atom_type_scat_dispersion_real
_atom_type_scat_dispersion_imag
_atom_type_scat_Cromer_Mann_a1
_atom_type_scat_Cromer_Mann_a2
_atom_type_scat_Cromer_Mann_a3
_atom_type_scat_Cromer_Mann_a4
_atom_type_scat_Cromer_Mann_b1
_atom_type_scat_Cromer_Mann_b2
_atom_type_scat_Cromer_Mann_b3
_atom_type_scat_Cromer_Mann_b4
_atom_type_scat_Cromer_Mann_c
_atom_type_scat_source
_atom_type_scat_dispersion_source
H 0.00000 0.00000 0.49300 0.32291 0.14019 0.04081 10.51090 26.12570 3.14236 57.79970 0.0030380000826 'International Tables Volume C Table 6.1.1.4 (pp. 500-502)' 'Henke, Gullikson and Davis, At. Data and Nucl. Data Tables, 1993, 54, 2'
C 0.00347 0.00161 2.31000 1.02000 1.58860 0.86500 20.84390 10.20750 0.56870 51.65120 0.215599998832 'International Tables Volume C Table 6.1.1.4 (pp. 500-502)' 'Henke, Gullikson and Davis, At. Data and Nucl. Data Tables, 1993, 54, 2'
O 0.01158 0.00611 3.04850 2.28680 1.54630 0.86700 13.27710 5.70110 0.32390 32.90890 0.250800013542 'International Tables Volume C Table 6.1.1.4 (pp. 500-502)' 'Henke, Gullikson and Davis, At. Data and Nucl. Data Tables, 1993, 54, 2'
N 0.00653 0.00323 12.21260 3.13220 2.01250 1.16630 0.00570 9.89330 28.99750 0.58260 -11.5290002823 'International Tables Volume C Table 6.1.1.4 (pp. 500-502)' 'Henke, Gullikson and Davis, At. Data and Nucl. Data Tables, 1993, 54, 2'

loop_
_geom_angle_atom_site_label_1
_geom_angle_atom_site_label_2
_geom_angle_atom_site_label_3
_geom_angle
C22 N1 C17 117.19(19)
C20 O C3 119.0(2)
C8 C9 C11 113.28(17)
C10 C9 C11 112.71(16)
C10 C9 C8 112.26(16)
C4 C5 C6 120.6(2)
C10 C5 C6 122.53(19)
C10 C5 C4 116.83(18)
C13 C17 N1 124.58(19)
C16 C17 N1 124.8(2)
C16 C17 C13 110.50(18)
C29 C28 C22 119.7(2)
C33 C28 C22 121.5(2)
C33 C28 C29 118.7(2)
C15 C14 C13 105.08(17)
C8 C14 C13 113.06(16)
C8 C14 C15 122.34(17)
C12 C11 C9 114.49(17)
C26 O1 C25 118.6(3)
C14 C13 C17 99.59(16)
C12 C13 C17 117.63(18)
C12 C13 C14 107.19(17)
C18 C13 C17 107.31(17)
C18 C13 C14 113.76(18)
C18 C13 C12 111.05(18)
C7 C6 C5 125.3(2)
C8 C7 C6 113.60(17)
C13 C12 C11 110.54(17)
C15 C16 C17 110.43(18)
C24 C16 C17 117.6(2)
C24 C16 C15 131.9(2)
C16 C15 C14 99.83(17)
C3 C4 C5 112.39(19)
C14 C8 C9 108.11(16)
C7 C8 C9 109.95(17)
C7 C8 C14 111.25(16)
C5 C10 C9 109.79(16)
C1 C10 C9 108.62(16)
C1 C10 C5 108.33(18)
C19 C10 C9 111.67(18)
C19 C10 C5 108.95(17)
C19 C10 C1 109.42(17)
C4 C3 O 106.2(2)
C2 C3 O 111.51(19)
C2 C3 C4 111.4(2)
C2 C1 C10 114.42(18)
C24 C23 C22 119.2(2)
C25 C23 C22 123.9(2)
C25 C23 C24 116.7(2)
C28 C22 N1 114.79(19)
C23 C22 N1 121.8(2)
C23 C22 C28 123.4(2)
C1 C2 C3 110.15(19)
C23 C24 C16 118.9(2)
C31 C30 C29 119.7(3)
C30 C29 C28 121.0(3)
C23 C25 O1 112.1(2)
O3 C25 O1 123.8(3)
O3 C25 C23 123.8(3)
C32 C33 C28 119.9(3)
O2 C20 O 123.1(3)
C21 C20 O 111.5(3)
C21 C20 O2 125.4(3)
C32 C31 C30 120.1(3)
C27 C26 O1 110.8(3)
C31 C32 C33 120.5(3)

loop_
_geom_bond_atom_site_label_1
_geom_bond_atom_site_label_2
_geom_bond_distance
N1 C17 1.339(3)
N1 C22 1.353(3)
O C3 1.459(3)
O C20 1.337(4)
C9 C11 1.545(3)
C9 C8 1.544(3)
C9 C10 1.558(3)
C5 C6 1.335(3)
C5 C4 1.509(3)
C5 C10 1.529(3)
C17 C13 1.511(3)
C17 C16 1.398(3)
C28 C22 1.491(3)
C28 C29 1.387(4)
C28 C33 1.389(3)
C14 C13 1.548(3)
C14 C15 1.545(3)
C14 C8 1.527(3)
C11 C12 1.538(3)
O1 C25 1.324(4)
O1 C26 1.460(3)
C13 C12 1.526(3)
C13 C18 1.543(3)
C6 C7 1.494(3)
C7 C8 1.531(3)
C16 C15 1.512(3)
C16 C24 1.382(3)
C4 C3 1.513(3)
C10 C1 1.554(3)
C10 C19 1.548(3)
C3 C2 1.504(3)
C1 C2 1.532(3)
C23 C22 1.409(3)
C23 C24 1.399(4)
C23 C25 1.497(3)
O2 C20 1.226(4)
O3 C25 1.190(3)
C30 C29 1.387(4)
C30 C31 1.374(5)
C33 C32 1.393(4)
C20 C21 1.494(5)
C31 C32 1.371(5)
C26 C27 1.415(5)
